data_7133795
loop_
_publ_author_name
'Tang, Beili'
'Ju, Shaoying'
'Yan, Weili'
'Chen, Ting'
'Stephan, Douglas W.'
'Wu, Yile'

_publ_section_title
;
 Reactivity of <i>N</i>-(isocyanoimino)triphenylphosphorane toward group
 13 Lewis acids.
;
_journal_issue 88
_journal_name_full 'Chemical communications (Cambridge, England)'
_journal_page_first 12932
_journal_page_last 12935
_journal_paper_doi 10.1039/d4cc04490h
_journal_volume 60
_journal_year 2024
_chemical_formula_moiety 'C37 H15 B F15 N2 P'
_chemical_formula_sum 'C37 H15 B F15 N2 P'
_chemical_formula_weight 814.29
_space_group_crystal_system monoclinic
_space_group_IT_number 14
_space_group_name_Hall '-P 2yn'
_space_group_name_H-M_alt 'P 1 21/n 1'
_atom_sites_solution_hydrogens geom
_atom_sites_solution_primary dual
_audit_creation_date 2024-05-27
_audit_creation_method
;
Olex2 1.5
(compiled 2024.02.16 svn.r378c4104 for OlexSys, GUI svn.r6928)
;
_audit_update_record
;
2024-08-26 deposited with the CCDC.	2024-10-01 downloaded from the CCDC.
;
_cell_angle_alpha 90
_cell_angle_beta 98.2250(10)
_cell_angle_gamma 90
_cell_formula_units_Z 4
_cell_length_a 11.6295(3)
_cell_length_b 11.5884(3)
_cell_length_c 24.2727(6)
_cell_measurement_reflns_used 9101
_cell_measurement_temperature 150.0
_cell_measurement_theta_max 68.585
_cell_measurement_theta_min 4.014
_cell_volume 3237.52(14)
_computing_cell_refinement 'SAINT V8.40B (?, 2016)'
_computing_data_reduction 'SAINT V8.40B (?, 2016)'
_computing_molecular_graphics 'Olex2 1.5 (Dolomanov et al., 2009)'
_computing_publication_material 'Olex2 1.5 (Dolomanov et al., 2009)'
_computing_structure_refinement 'SHELXL 2018/3 (Sheldrick, 2015)'
_computing_structure_solution 'SHELXT 2018/2 (Sheldrick, 2018)'
_diffrn_ambient_temperature 150.0
_diffrn_measured_fraction_theta_full 0.994
_diffrn_measured_fraction_theta_max 0.990
_diffrn_measurement_device_type 'Bruker APEX-II CCD'
_diffrn_measurement_method '\f and \w scans'
_diffrn_radiation_type CuK\a
_diffrn_radiation_wavelength 1.54178
_diffrn_reflns_av_R_equivalents 0.0516
_diffrn_reflns_av_unetI/netI 0.0290
_diffrn_reflns_Laue_measured_fraction_full 0.994
_diffrn_reflns_Laue_measured_fraction_max 0.990
_diffrn_reflns_limit_h_max 13
_diffrn_reflns_limit_h_min -14
_diffrn_reflns_limit_k_max 13
_diffrn_reflns_limit_k_min -13
_diffrn_reflns_limit_l_max 29
_diffrn_reflns_limit_l_min -28
_diffrn_reflns_number 37185
_diffrn_reflns_point_group_measured_fraction_full 0.994
_diffrn_reflns_point_group_measured_fraction_max 0.990
_diffrn_reflns_theta_full 67.679
_diffrn_reflns_theta_max 68.745
_diffrn_reflns_theta_min 4.014
_diffrn_source_current 1.2
_diffrn_source_power 0.06
_diffrn_source_voltage 50.0
_diffrn_standards_number 0
_exptl_absorpt_coefficient_mu 1.862
_exptl_absorpt_correction_T_max 0.7531
_exptl_absorpt_correction_T_min 0.6889
_exptl_absorpt_correction_type multi-scan
_exptl_absorpt_process_details
;
SADABS-2016/2 (Bruker,2016/2) was used for absorption correction.
wR2(int) was 0.0882 before and 0.0594 after correction.
The Ratio of minimum to maximum transmission is 0.9148.
The \l/2 correction factor is Not present.
;
_exptl_crystal_colour colourless
_exptl_crystal_colour_primary colourless
_exptl_crystal_density_diffrn 1.671
_exptl_crystal_description block
_exptl_crystal_F_000 1624
_refine_diff_density_max 0.428
_refine_diff_density_min -0.333
_refine_diff_density_rms 0.042
_refine_ls_extinction_method none
_refine_ls_goodness_of_fit_ref 1.059
_refine_ls_hydrogen_treatment constr
_refine_ls_matrix_type full
_refine_ls_number_parameters 505
_refine_ls_number_reflns 5926
_refine_ls_number_restraints 0
_refine_ls_restrained_S_all 1.059
_refine_ls_R_factor_all 0.0350
_refine_ls_R_factor_gt 0.0315
_refine_ls_shift/su_max 0.001
_refine_ls_shift/su_mean 0.000
_refine_ls_structure_factor_coef Fsqd
_refine_ls_weighting_details 'w=1/[\s^2^(Fo^2^)+(0.0411P)^2^+1.1822P] where P=(Fo^2^+2Fc^2^)/3'
_refine_ls_weighting_scheme calc
_refine_ls_wR_factor_gt 0.0823
_refine_ls_wR_factor_ref 0.0848
_reflns_Friedel_coverage 0.000
_reflns_number_gt 5323
_reflns_number_total 5926
_reflns_threshold_expression 'I > 2\s(I)'
_cod_data_source_file d4cc04490h2.cif
_cod_data_source_block 222
_cod_depositor_comments 'Adding full bibliography for 7133795--7133800.cif.'
_cod_database_code 7133795
_shelx_shelxl_version_number 2018/3
_shelx_space_group_comment
;
The symmetry employed for this shelxl refinement is uniquely defined
by the following loop, which should always be used as a source of
symmetry information in preference to the above space-group names.
They are only intended as comments.
;
_olex2_refinement_description
;
1. Fixed Uiso
 At 1.2 times of:
  All C(H) groups
2.a Aromatic/amide H refined with riding coordinates:
 C00T(H00T), C00V(H00V), C00W(H00W), C013(H013), C015(H015), C016(H016),
 C017(H017), C019(H019), C01B(H01B), C01C(H01C), C01E(H01E), C01F(H01F),
 C01H(H01H), C01I(H01I), C01J(H01J)
;
_olex2_submission_special_instructions 'No special instructions were received'

loop_
_space_group_symop_operation_xyz
'x, y, z'
'-x+1/2, y+1/2, -z+1/2'
'-x, -y, -z'
'x-1/2, -y-1/2, z-1/2'

loop_
_atom_site_label
_atom_site_type_symbol
_atom_site_fract_x
_atom_site_fract_y
_atom_site_fract_z
_atom_site_U_iso_or_equiv
_atom_site_adp_type
_atom_site_occupancy
_atom_site_site_symmetry_order
_atom_site_calc_flag
_atom_site_refinement_flags_posn
_atom_site_refinement_flags_adp
_atom_site_refinement_flags_occupancy
_atom_site_disorder_assembly
_atom_site_disorder_group
P001 P 0.76946(3) 0.74735(3) 0.51283(2) 0.01883(10) Uani 1 1 d . . . . .
F002 F 0.50890(8) 0.63604(8) 0.37211(3) 0.0283(2) Uani 1 1 d . . . . .
F003 F 0.65738(8) 0.68663(9) 0.20191(4) 0.0324(2) Uani 1 1 d . . . . .
F004 F 0.87041(8) 0.44391(8) 0.39057(4) 0.0336(2) Uani 1 1 d . . . . .
F005 F 0.31885(8) 0.75628(8) 0.33034(4) 0.0313(2) Uani 1 1 d . . . . .
F006 F 0.68431(8) 0.43482(8) 0.22275(4) 0.0324(2) Uani 1 1 d . . . . .
F007 F 0.94320(8) 0.69641(9) 0.32604(4) 0.0336(2) Uani 1 1 d . . . . .
F008 F 0.48153(8) 0.43789(8) 0.29920(4) 0.0343(2) Uani 1 1 d . . . . .
F009 F 0.84147(10) 0.39762(8) 0.15426(4) 0.0375(2) Uani 1 1 d . . . . .
F00A F 0.29495(9) 0.83756(9) 0.22475(4) 0.0384(2) Uani 1 1 d . . . . .
F00B F 1.05567(9) 0.49628(9) 0.17516(4) 0.0387(2) Uani 1 1 d . . . . .
F00C F 0.44963(10) 0.23748(8) 0.34618(5) 0.0410(3) Uani 1 1 d . . . . .
F00D F 0.46850(9) 0.80027(9) 0.16156(4) 0.0382(2) Uani 1 1 d . . . . .
F00E F 1.10396(8) 0.64600(10) 0.26214(4) 0.0407(3) Uani 1 1 d . . . . .
F00F F 0.62725(12) 0.12880(8) 0.41068(4) 0.0498(3) Uani 1 1 d . . . . .
F00G F 0.83772(11) 0.23642(9) 0.43364(5) 0.0500(3) Uani 1 1 d . . . . .
N00H N 0.78875(10) 0.70192(10) 0.41433(5) 0.0202(3) Uani 1 1 d . . . . .
N00I N 0.83543(11) 0.76293(11) 0.45822(5) 0.0235(3) Uani 1 1 d . . . . .
C00J C 0.59227(13) 0.65236(12) 0.28932(6) 0.0204(3) Uani 1 1 d . . . . .
C00K C 0.50143(13) 0.67526(13) 0.31930(6) 0.0216(3) Uani 1 1 d . . . . .
C00L C 0.79652(13) 0.60940(13) 0.54637(6) 0.0214(3) Uani 1 1 d . . . . .
C00M C 0.80731(13) 0.56397(13) 0.27900(6) 0.0215(3) Uani 1 1 d . . . . .
C00N C 0.40247(13) 0.73564(13) 0.29882(6) 0.0237(3) Uani 1 1 d . . . . .
C00O C 0.82886(13) 0.86081(12) 0.55863(6) 0.0213(3) Uani 1 1 d . . . . .
C00P C 0.91518(14) 0.61692(13) 0.28560(6) 0.0244(3) Uani 1 1 d . . . . .
C00Q C 0.75709(13) 0.65512(13) 0.37345(6) 0.0213(3) Uani 1 1 d . . . . .
C00R C 0.57595(13) 0.69785(13) 0.23590(6) 0.0230(3) Uani 1 1 d . . . . .
C00S C 0.67768(13) 0.45363(13) 0.34342(6) 0.0220(3) Uani 1 1 d . . . . .
C00T C 0.77061(14) 0.89618(14) 0.60200(7) 0.0267(3) Uani 1 1 d . . . . .
H00T H 0.697417 0.863363 0.606028 0.032 Uiso 1 1 calc R U . . .
C00U C 0.39006(13) 0.77727(13) 0.24504(7) 0.0251(3) Uani 1 1 d . . . . .
C00V C 0.75500(14) 0.58578(14) 0.59638(6) 0.0255(3) Uani 1 1 d . . . . .
H00V H 0.711984 0.642642 0.612896 0.031 Uiso 1 1 calc R U . . .
C00W C 0.85972(13) 0.52613(14) 0.52226(7) 0.0260(3) Uani 1 1 d . . . . .
H00W H 0.888082 0.541827 0.488225 0.031 Uiso 1 1 calc R U . . .
C00X C 0.76417(14) 0.39510(14) 0.37789(6) 0.0263(3) Uani 1 1 d . . . . .
C00Y C 0.57298(14) 0.39425(13) 0.33304(6) 0.0256(3) Uani 1 1 d . . . . .
C00Z C 0.47751(14) 0.75852(13) 0.21344(6) 0.0262(3) Uani 1 1 d . . . . .
C010 C 0.78798(13) 0.48850(13) 0.23411(6) 0.0238(3) Uani 1 1 d . . . . .
C011 C 0.99942(14) 0.59410(15) 0.25226(7) 0.0284(3) Uani 1 1 d . . . . .
C012 C 0.61487(13) 0.76431(13) 0.49632(6) 0.0216(3) Uani 1 1 d . . . . .
C013 C 0.57497(14) 0.86681(14) 0.47015(7) 0.0279(3) Uani 1 1 d . . . . .
H013 H 0.628453 0.925692 0.463911 0.034 Uiso 1 1 calc R U . . .
C014 C 0.86761(15) 0.46728(13) 0.19842(6) 0.0268(3) Uani 1 1 d . . . . .
C015 C 0.93543(15) 0.90979(15) 0.55233(7) 0.0310(4) Uani 1 1 d . . . . .
H015 H 0.975280 0.886054 0.522712 0.037 Uiso 1 1 calc R U . . .
C016 C 0.83953(14) 0.39683(14) 0.59780(7) 0.0303(4) Uani 1 1 d . . . . .
H016 H 0.854270 0.323998 0.615360 0.036 Uiso 1 1 calc R U . . .
C017 C 0.53635(13) 0.67724(14) 0.50454(6) 0.0257(3) Uani 1 1 d . . . . .
H017 H 0.563455 0.606842 0.521793 0.031 Uiso 1 1 calc R U . . .
C018 C 0.97558(14) 0.51892(14) 0.20834(7) 0.0280(3) Uani 1 1 d . . . . .
C019 C 0.77641(15) 0.47966(14) 0.62191(7) 0.0294(3) Uani 1 1 d . . . . .
H019 H 0.747960 0.463529 0.655888 0.035 Uiso 1 1 calc R U . . .
C01A C 0.55513(15) 0.28780(14) 0.35607(7) 0.0303(4) Uani 1 1 d . . . . .
C01B C 0.45717(15) 0.88246(16) 0.45330(7) 0.0331(4) Uani 1 1 d . . . . .
H01B H 0.429770 0.952357 0.435627 0.040 Uiso 1 1 calc R U . . .
C01C C 0.88110(14) 0.41983(14) 0.54828(7) 0.0306(4) Uani 1 1 d . . . . .
H01C H 0.924385 0.362814 0.532024 0.037 Uiso 1 1 calc R U . . .
C01D C 0.75011(17) 0.28759(15) 0.40064(7) 0.0334(4) Uani 1 1 d . . . . .
C01E C 0.41824(14) 0.69380(16) 0.48739(7) 0.0312(4) Uani 1 1 d . . . . .
H01E H 0.364428 0.634757 0.492988 0.037 Uiso 1 1 calc R U . . .
C01F C 0.92572(16) 1.02770(16) 0.63309(8) 0.0362(4) Uani 1 1 d . . . . .
H01F H 0.959254 1.084451 0.658732 0.043 Uiso 1 1 calc R U . . .
C01G C 0.64414(18) 0.23348(14) 0.38937(7) 0.0341(4) Uani 1 1 d . . . . .
C01H C 0.81942(15) 0.97931(15) 0.63932(7) 0.0317(4) Uani 1 1 d . . . . .
H01H H 0.780034 1.003020 0.669103 0.038 Uiso 1 1 calc R U . . .
C01I C 0.37914(15) 0.79639(16) 0.46216(7) 0.0334(4) Uani 1 1 d . . . . .
H01I H 0.298328 0.807876 0.450840 0.040 Uiso 1 1 calc R U . . .
C01J C 0.98321(16) 0.99377(17) 0.58971(8) 0.0394(4) Uani 1 1 d . . . . .
H01J H 1.055643 1.027956 0.585421 0.047 Uiso 1 1 calc R U . . .
B01K B 0.70683(15) 0.58141(14) 0.31881(7) 0.0205(3) Uani 1 1 d . . . . .

loop_
_atom_site_aniso_label
_atom_site_aniso_U_11
_atom_site_aniso_U_22
_atom_site_aniso_U_33
_atom_site_aniso_U_23
_atom_site_aniso_U_13
_atom_site_aniso_U_12
P001 0.01883(19) 0.02023(19) 0.01719(18) -0.00045(13) 0.00174(14) -0.00227(14)
F002 0.0302(5) 0.0372(5) 0.0183(4) 0.0051(4) 0.0065(4) 0.0055(4)
F003 0.0326(5) 0.0429(6) 0.0234(5) 0.0092(4) 0.0098(4) 0.0074(4)
F004 0.0282(5) 0.0372(5) 0.0337(5) 0.0002(4) -0.0020(4) 0.0072(4)
F005 0.0259(5) 0.0361(5) 0.0336(5) 0.0027(4) 0.0102(4) 0.0049(4)
F006 0.0327(5) 0.0351(5) 0.0298(5) -0.0085(4) 0.0066(4) -0.0106(4)
F007 0.0299(5) 0.0439(6) 0.0267(5) -0.0071(4) 0.0035(4) -0.0132(4)
F008 0.0264(5) 0.0290(5) 0.0455(6) 0.0012(4) -0.0012(4) -0.0044(4)
F009 0.0569(7) 0.0270(5) 0.0316(5) -0.0083(4) 0.0169(5) -0.0016(4)
F00A 0.0295(5) 0.0463(6) 0.0381(5) 0.0130(5) 0.0009(4) 0.0121(4)
F00B 0.0410(6) 0.0373(6) 0.0433(6) 0.0073(4) 0.0253(5) 0.0104(4)
F00C 0.0479(6) 0.0284(5) 0.0515(6) -0.0071(4) 0.0233(5) -0.0144(4)
F00D 0.0392(6) 0.0500(6) 0.0248(5) 0.0159(4) 0.0031(4) 0.0084(5)
F00E 0.0234(5) 0.0617(7) 0.0374(6) 0.0072(5) 0.0055(4) -0.0093(5)
F00F 0.0952(10) 0.0204(5) 0.0367(6) 0.0058(4) 0.0188(6) -0.0036(5)
F00G 0.0706(8) 0.0353(6) 0.0400(6) 0.0083(5) -0.0058(6) 0.0216(5)
N00H 0.0201(6) 0.0218(6) 0.0188(6) 0.0018(5) 0.0032(5) 0.0002(5)
N00I 0.0244(7) 0.0271(7) 0.0187(6) -0.0033(5) 0.0027(5) -0.0067(5)
C00J 0.0222(7) 0.0184(7) 0.0202(7) -0.0009(5) 0.0017(6) -0.0023(6)
C00K 0.0260(8) 0.0206(7) 0.0175(7) 0.0006(5) 0.0012(6) -0.0023(6)
C00L 0.0194(7) 0.0225(7) 0.0209(7) 0.0007(6) -0.0015(6) -0.0030(6)
C00M 0.0237(7) 0.0222(7) 0.0184(7) 0.0032(6) 0.0020(6) 0.0019(6)
C00N 0.0233(8) 0.0226(7) 0.0258(8) -0.0022(6) 0.0059(6) -0.0013(6)
C00O 0.0232(7) 0.0203(7) 0.0197(7) 0.0003(6) 0.0001(6) 0.0000(6)
C00P 0.0262(8) 0.0274(8) 0.0188(7) 0.0021(6) 0.0007(6) -0.0016(6)
C00Q 0.0209(7) 0.0226(7) 0.0206(7) 0.0029(6) 0.0034(6) 0.0001(6)
C00R 0.0241(8) 0.0241(7) 0.0212(7) -0.0005(6) 0.0043(6) -0.0021(6)
C00S 0.0263(8) 0.0219(7) 0.0190(7) -0.0009(6) 0.0073(6) 0.0018(6)
C00T 0.0252(8) 0.0275(8) 0.0276(8) -0.0039(6) 0.0042(6) -0.0015(6)
C00U 0.0221(8) 0.0240(8) 0.0277(8) 0.0030(6) -0.0021(6) 0.0020(6)
C00V 0.0286(8) 0.0262(8) 0.0209(7) -0.0021(6) 0.0010(6) -0.0027(6)
C00W 0.0211(7) 0.0288(8) 0.0282(8) -0.0001(6) 0.0037(6) -0.0012(6)
C00X 0.0302(8) 0.0269(8) 0.0222(7) -0.0019(6) 0.0051(6) 0.0040(6)
C00Y 0.0292(8) 0.0233(8) 0.0255(8) -0.0022(6) 0.0081(6) 0.0003(6)
C00Z 0.0305(8) 0.0263(8) 0.0205(7) 0.0045(6) -0.0006(6) -0.0025(6)
C010 0.0250(8) 0.0218(7) 0.0247(7) 0.0022(6) 0.0035(6) -0.0011(6)
C011 0.0221(8) 0.0349(9) 0.0281(8) 0.0093(7) 0.0035(6) -0.0003(6)
C012 0.0207(7) 0.0258(7) 0.0177(7) -0.0024(6) 0.0012(6) -0.0006(6)
C013 0.0286(8) 0.0277(8) 0.0269(8) 0.0010(6) 0.0018(6) 0.0004(6)
C014 0.0374(9) 0.0204(7) 0.0239(7) 0.0014(6) 0.0082(7) 0.0052(6)
C015 0.0280(8) 0.0372(9) 0.0284(8) -0.0044(7) 0.0059(7) -0.0084(7)
C016 0.0279(8) 0.0249(8) 0.0350(9) 0.0067(6) -0.0062(7) -0.0031(6)
C017 0.0244(8) 0.0294(8) 0.0230(7) -0.0009(6) 0.0024(6) -0.0032(6)
C018 0.0310(8) 0.0267(8) 0.0295(8) 0.0093(6) 0.0149(7) 0.0094(7)
C019 0.0340(9) 0.0293(8) 0.0233(8) 0.0035(6) -0.0012(7) -0.0064(7)
C01A 0.0407(10) 0.0229(8) 0.0307(8) -0.0061(6) 0.0165(7) -0.0057(7)
C01B 0.0325(9) 0.0352(9) 0.0299(8) -0.0007(7) -0.0011(7) 0.0092(7)
C01C 0.0245(8) 0.0252(8) 0.0412(9) -0.0011(7) 0.0017(7) 0.0028(6)
C01D 0.0519(11) 0.0267(8) 0.0211(8) 0.0025(6) 0.0037(7) 0.0145(8)
C01E 0.0240(8) 0.0421(10) 0.0274(8) -0.0056(7) 0.0033(6) -0.0074(7)
C01F 0.0365(9) 0.0332(9) 0.0361(9) -0.0118(7) -0.0041(7) -0.0058(7)
C01G 0.0626(12) 0.0182(8) 0.0243(8) 0.0004(6) 0.0162(8) 0.0004(8)
C01H 0.0327(9) 0.0328(9) 0.0293(8) -0.0093(7) 0.0035(7) 0.0013(7)
C01I 0.0220(8) 0.0492(11) 0.0277(8) -0.0086(7) -0.0007(6) 0.0058(7)
C01J 0.0320(9) 0.0432(10) 0.0429(10) -0.0099(8) 0.0044(8) -0.0163(8)
B01K 0.0222(8) 0.0215(8) 0.0172(7) 0.0002(6) 0.0007(6) -0.0009(6)

loop_
_atom_type_symbol
_atom_type_description
_atom_type_scat_dispersion_real
_atom_type_scat_dispersion_imag
_atom_type_scat_source
C C 0.0181 0.0091 'International Tables Vol C Tables 4.2.6.8 and 6.1.1.4'
H H 0.0000 0.0000 'International Tables Vol C Tables 4.2.6.8 and 6.1.1.4'
B B 0.0090 0.0039 'International Tables Vol C Tables 4.2.6.8 and 6.1.1.4'
F F 0.0727 0.0534 'International Tables Vol C Tables 4.2.6.8 and 6.1.1.4'
N N 0.0311 0.0180 'International Tables Vol C Tables 4.2.6.8 and 6.1.1.4'
P P 0.2955 0.4335 'International Tables Vol C Tables 4.2.6.8 and 6.1.1.4'

loop_
_geom_angle_atom_site_label_1
_geom_angle_atom_site_label_2
_geom_angle_atom_site_label_3
_geom_angle
_geom_angle_site_symmetry_1
_geom_angle_site_symmetry_3
_geom_angle_publ_flag
N00I P001 C00L 113.13(7) . . ?
N00I P001 C00O 103.75(7) . . ?
N00I P001 C012 112.22(7) . . ?
C00O P001 C00L 110.07(7) . . ?
C00O P001 C012 110.02(7) . . ?
C012 P001 C00L 107.61(7) . . ?
C00Q N00H N00I 172.56(14) . . ?
N00H N00I P001 113.97(10) . . ?
C00K C00J B01K 119.83(13) . . ?
C00R C00J C00K 113.81(13) . . ?
C00R C00J B01K 126.32(13) . . ?
F002 C00K C00J 118.78(13) . . ?
F002 C00K C00N 116.76(13) . . ?
C00N C00K C00J 124.46(14) . . ?
C00V C00L P001 120.48(12) . . ?
C00W C00L P001 119.60(12) . . ?
C00W C00L C00V 119.92(14) . . ?
C00P C00M C010 114.30(14) . . ?
C00P C00M B01K 126.16(13) . . ?
C010 C00M B01K 119.53(13) . . ?
F005 C00N C00K 121.39(14) . . ?
F005 C00N C00U 119.39(14) . . ?
C00K C00N C00U 119.21(14) . . ?
C00T C00O P001 119.87(12) . . ?
C015 C00O P001 120.05(12) . . ?
C015 C00O C00T 120.02(14) . . ?
F007 C00P C00M 120.40(14) . . ?
F007 C00P C011 115.99(14) . . ?
C011 C00P C00M 123.61(14) . . ?
N00H C00Q B01K 175.11(15) . . ?
F003 C00R C00J 121.41(14) . . ?
F003 C00R C00Z 114.89(13) . . ?
C00Z C00R C00J 123.70(14) . . ?
C00X C00S C00Y 114.03(14) . . ?
C00X C00S B01K 119.18(14) . . ?
C00Y C00S B01K 126.78(14) . . ?
C00O C00T H00T 120.0 . . ?
C01H C00T C00O 120.02(15) . . ?
C01H C00T H00T 120.0 . . ?
F00A C00U C00N 119.92(14) . . ?
F00A C00U C00Z 120.94(14) . . ?
C00Z C00U C00N 119.12(14) . . ?
C00L C00V H00V 120.0 . . ?
C019 C00V C00L 120.08(15) . . ?
C019 C00V H00V 120.0 . . ?
C00L C00W H00W 120.2 . . ?
C01C C00W C00L 119.62(15) . . ?
C01C C00W H00W 120.2 . . ?
F004 C00X C00S 119.44(14) . . ?
F004 C00X C01D 116.24(15) . . ?
C01D C00X C00S 124.32(16) . . ?
F008 C00Y C00S 121.32(14) . . ?
F008 C00Y C01A 115.52(15) . . ?
C01A C00Y C00S 123.16(15) . . ?
F00D C00Z C00R 120.13(14) . . ?
F00D C00Z C00U 120.17(14) . . ?
C00U C00Z C00R 119.69(14) . . ?
F006 C010 C00M 119.32(13) . . ?
F006 C010 C014 116.77(14) . . ?
C014 C010 C00M 123.87(15) . . ?
F00E C011 C00P 120.50(15) . . ?
F00E C011 C018 119.88(14) . . ?
C018 C011 C00P 119.61(15) . . ?
C013 C012 P001 116.87(12) . . ?
C017 C012 P001 122.96(12) . . ?
C017 C012 C013 119.96(14) . . ?
C012 C013 H013 120.1 . . ?
C01B C013 C012 119.79(16) . . ?
C01B C013 H013 120.1 . . ?
F009 C014 C010 120.93(15) . . ?
F009 C014 C018 119.77(14) . . ?
C010 C014 C018 119.30(14) . . ?
C00O C015 H015 120.2 . . ?
C01J C015 C00O 119.51(16) . . ?
C01J C015 H015 120.2 . . ?
C019 C016 H016 119.8 . . ?
C01C C016 H016 119.8 . . ?
C01C C016 C019 120.31(15) . . ?
C012 C017 H017 120.1 . . ?
C01E C017 C012 119.77(15) . . ?
C01E C017 H017 120.1 . . ?
F00B C018 C011 120.63(15) . . ?
F00B C018 C014 120.19(15) . . ?
C011 C018 C014 119.19(14) . . ?
C00V C019 C016 119.87(15) . . ?
C00V C019 H019 120.1 . . ?
C016 C019 H019 120.1 . . ?
F00C C01A C00Y 119.96(16) . . ?
F00C C01A C01G 119.81(15) . . ?
C01G C01A C00Y 120.23(16) . . ?
C013 C01B H01B 119.9 . . ?
C013 C01B C01I 120.14(16) . . ?
C01I C01B H01B 119.9 . . ?
C00W C01C H01C 119.9 . . ?
C016 C01C C00W 120.20(16) . . ?
C016 C01C H01C 119.9 . . ?
F00G C01D C00X 120.94(17) . . ?
F00G C01D C01G 120.00(16) . . ?
C01G C01D C00X 119.05(16) . . ?
C017 C01E H01E 120.0 . . ?
C01I C01E C017 119.93(16) . . ?
C01I C01E H01E 120.0 . . ?
C01H C01F H01F 119.9 . . ?
C01J C01F H01F 119.9 . . ?
C01J C01F C01H 120.29(16) . . ?
F00F C01G C01A 120.09(17) . . ?
F00F C01G C01D 120.74(17) . . ?
C01A C01G C01D 119.17(15) . . ?
C00T C01H H01H 120.1 . . ?
C01F C01H C00T 119.87(16) . . ?
C01F C01H H01H 120.1 . . ?
C01B C01I H01I 119.8 . . ?
C01E C01I C01B 120.39(15) . . ?
C01E C01I H01I 119.8 . . ?
C015 C01J H01J 119.9 . . ?
C01F C01J C015 120.28(16) . . ?
C01F C01J H01J 119.9 . . ?
C00J B01K C00S 114.32(12) . . ?
C00M B01K C00J 114.16(12) . . ?
C00M B01K C00S 107.75(12) . . ?
C00Q B01K C00J 105.62(12) . . ?
C00Q B01K C00M 110.24(12) . . ?
C00Q B01K C00S 104.27(11) . . ?

loop_
_geom_bond_atom_site_label_1
_geom_bond_atom_site_label_2
_geom_bond_distance
_geom_bond_site_symmetry_2
_geom_bond_publ_flag
P001 N00I 1.6338(13) . ?
P001 C00L 1.8012(15) . ?
P001 C00O 1.7951(15) . ?
P001 C012 1.7959(15) . ?
F002 C00K 1.3511(17) . ?
F003 C00R 1.3483(18) . ?
F004 C00X 1.3537(19) . ?
F005 C00N 1.3420(18) . ?
F006 C010 1.3496(18) . ?
F007 C00P 1.3516(18) . ?
F008 C00Y 1.3461(19) . ?
F009 C014 1.3417(18) . ?
F00A C00U 1.3410(18) . ?
F00B C018 1.3414(18) . ?
F00C C01A 1.349(2) . ?
F00D C00Z 1.3390(18) . ?
F00E C011 1.3467(19) . ?
F00F C01G 1.3442(19) . ?
F00G C01D 1.341(2) . ?
N00H N00I 1.3281(17) . ?
N00H C00Q 1.1444(19) . ?
C00J C00K 1.391(2) . ?
C00J C00R 1.387(2) . ?
C00J B01K 1.640(2) . ?
C00K C00N 1.377(2) . ?
C00L C00V 1.396(2) . ?
C00L C00W 1.392(2) . ?
C00M C00P 1.385(2) . ?
C00M C010 1.390(2) . ?
C00M B01K 1.632(2) . ?
C00N C00U 1.380(2) . ?
C00O C00T 1.393(2) . ?
C00O C015 1.391(2) . ?
C00P C011 1.382(2) . ?
C00Q B01K 1.615(2) . ?
C00R C00Z 1.387(2) . ?
C00S C00X 1.390(2) . ?
C00S C00Y 1.390(2) . ?
C00S B01K 1.650(2) . ?
C00T H00T 0.9500 . ?
C00T C01H 1.387(2) . ?
C00U C00Z 1.376(2) . ?
C00V H00V 0.9500 . ?
C00V C019 1.384(2) . ?
C00W H00W 0.9500 . ?
C00W C01C 1.390(2) . ?
C00X C01D 1.382(2) . ?
C00Y C01A 1.382(2) . ?
C010 C014 1.378(2) . ?
C011 C018 1.374(2) . ?
C012 C013 1.395(2) . ?
C012 C017 1.394(2) . ?
C013 H013 0.9500 . ?
C013 C01B 1.384(2) . ?
C014 C018 1.381(2) . ?
C015 H015 0.9500 . ?
C015 C01J 1.391(2) . ?
C016 H016 0.9500 . ?
C016 C019 1.388(2) . ?
C016 C01C 1.384(3) . ?
C017 H017 0.9500 . ?
C017 C01E 1.390(2) . ?
C019 H019 0.9500 . ?
C01A C01G 1.372(3) . ?
C01B H01B 0.9500 . ?
C01B C01I 1.386(3) . ?
C01C H01C 0.9500 . ?
C01D C01G 1.375(3) . ?
C01E H01E 0.9500 . ?
C01E C01I 1.384(3) . ?
C01F H01F 0.9500 . ?
C01F C01H 1.385(3) . ?
C01F C01J 1.383(3) . ?
C01H H01H 0.9500 . ?
C01I H01I 0.9500 . ?
C01J H01J 0.9500 . ?

loop_
_geom_torsion_atom_site_label_1
_geom_torsion_atom_site_label_2
_geom_torsion_atom_site_label_3
_geom_torsion_atom_site_label_4
_geom_torsion
_geom_torsion_site_symmetry_1
_geom_torsion_site_symmetry_2
_geom_torsion_site_symmetry_3
_geom_torsion_site_symmetry_4
_geom_torsion_publ_flag
P001 C00L C00V C019 -179.86(12) . . . . ?
P001 C00L C00W C01C 179.69(12) . . . . ?
P001 C00O C00T C01H 176.42(13) . . . . ?
P001 C00O C015 C01J -176.94(14) . . . . ?
P001 C012 C013 C01B 176.16(12) . . . . ?
P001 C012 C017 C01E -175.77(12) . . . . ?
F002 C00K C00N F005 1.3(2) . . . . ?
F002 C00K C00N C00U -179.73(13) . . . . ?
F003 C00R C00Z F00D 0.4(2) . . . . ?
F003 C00R C00Z C00U -178.55(14) . . . . ?
F004 C00X C01D F00G 0.5(2) . . . . ?
F004 C00X C01D C01G 179.93(14) . . . . ?
F005 C00N C00U F00A -0.1(2) . . . . ?
F005 C00N C00U C00Z 178.26(14) . . . . ?
F006 C010 C014 F009 0.9(2) . . . . ?
F006 C010 C014 C018 -179.33(13) . . . . ?
F007 C00P C011 F00E 2.6(2) . . . . ?
F007 C00P C011 C018 -176.58(14) . . . . ?
F008 C00Y C01A F00C -3.2(2) . . . . ?
F008 C00Y C01A C01G 177.37(14) . . . . ?
F009 C014 C018 F00B -2.5(2) . . . . ?
F009 C014 C018 C011 177.11(14) . . . . ?
F00A C00U C00Z F00D -0.2(2) . . . . ?
F00A C00U C00Z C00R 178.69(14) . . . . ?
F00C C01A C01G F00F 2.1(2) . . . . ?
F00C C01A C01G C01D -177.78(14) . . . . ?
F00E C011 C018 F00B 0.2(2) . . . . ?
F00E C011 C018 C014 -179.37(14) . . . . ?
F00G C01D C01G F00F -0.6(2) . . . . ?
F00G C01D C01G C01A 179.21(14) . . . . ?
N00I P001 C00L C00V 174.41(12) . . . . ?
N00I P001 C00L C00W -5.33(14) . . . . ?
N00I P001 C00O C00T 161.36(12) . . . . ?
N00I P001 C00O C015 -21.48(15) . . . . ?
N00I P001 C012 C013 -55.28(14) . . . . ?
N00I P001 C012 C017 119.59(13) . . . . ?
C00J C00K C00N F005 -178.92(13) . . . . ?
C00J C00K C00N C00U 0.0(2) . . . . ?
C00J C00R C00Z F00D 179.66(14) . . . . ?
C00J C00R C00Z C00U 0.8(2) . . . . ?
C00K C00J C00R F003 177.90(13) . . . . ?
C00K C00J C00R C00Z -1.4(2) . . . . ?
C00K C00J B01K C00M -178.56(13) . . . . ?
C00K C00J B01K C00Q -57.29(17) . . . . ?
C00K C00J B01K C00S 56.74(18) . . . . ?
C00K C00N C00U F00A -179.09(14) . . . . ?
C00K C00N C00U C00Z -0.7(2) . . . . ?
C00L P001 N00I N00H 73.08(12) . . . . ?
C00L P001 C00O C00T -77.31(14) . . . . ?
C00L P001 C00O C015 99.85(14) . . . . ?
C00L P001 C012 C013 179.62(12) . . . . ?
C00L P001 C012 C017 -5.51(15) . . . . ?
C00L C00V C019 C016 0.2(2) . . . . ?
C00L C00W C01C C016 0.2(2) . . . . ?
C00M C00P C011 F00E -177.82(14) . . . . ?
C00M C00P C011 C018 3.0(2) . . . . ?
C00M C010 C014 F009 -176.75(14) . . . . ?
C00M C010 C014 C018 3.0(2) . . . . ?
C00N C00U C00Z F00D -178.55(14) . . . . ?
C00N C00U C00Z C00R 0.4(2) . . . . ?
C00O P001 N00I N00H -167.66(10) . . . . ?
C00O P001 C00L C00V 58.86(14) . . . . ?
C00O P001 C00L C00W -120.88(12) . . . . ?
C00O P001 C012 C013 59.69(13) . . . . ?
C00O P001 C012 C017 -125.44(13) . . . . ?
C00O C00T C01H C01F 0.5(3) . . . . ?
C00O C015 C01J C01F 0.5(3) . . . . ?
C00P C00M C010 F006 -177.97(13) . . . . ?
C00P C00M C010 C014 -0.4(2) . . . . ?
C00P C00M B01K C00J 110.05(16) . . . . ?
C00P C00M B01K C00Q -8.6(2) . . . . ?
C00P C00M B01K C00S -121.82(16) . . . . ?
C00P C011 C018 F00B 179.42(14) . . . . ?
C00P C011 C018 C014 -0.1(2) . . . . ?
C00R C00J C00K F002 -179.26(13) . . . . ?
C00R C00J C00K C00N 1.0(2) . . . . ?
C00R C00J B01K C00M -0.9(2) . . . . ?
C00R C00J B01K C00Q 120.35(15) . . . . ?
C00R C00J B01K C00S -125.63(15) . . . . ?
C00S C00X C01D F00G -179.95(14) . . . . ?
C00S C00X C01D C01G -0.5(2) . . . . ?
C00S C00Y C01A F00C 177.00(14) . . . . ?
C00S C00Y C01A C01G -2.4(2) . . . . ?
C00T C00O C015 C01J 0.2(3) . . . . ?
C00V C00L C00W C01C 0.0(2) . . . . ?
C00W C00L C00V C019 -0.1(2) . . . . ?
C00X C00S C00Y F008 -178.16(13) . . . . ?
C00X C00S C00Y C01A 1.6(2) . . . . ?
C00X C00S B01K C00J -168.41(13) . . . . ?
C00X C00S B01K C00M 63.55(16) . . . . ?
C00X C00S B01K C00Q -53.59(17) . . . . ?
C00X C01D C01G F00F 179.89(14) . . . . ?
C00X C01D C01G C01A -0.3(2) . . . . ?
C00Y C00S C00X F004 179.40(13) . . . . ?
C00Y C00S C00X C01D -0.2(2) . . . . ?
C00Y C00S B01K C00J 12.2(2) . . . . ?
C00Y C00S B01K C00M -115.79(16) . . . . ?
C00Y C00S B01K C00Q 127.06(15) . . . . ?
C00Y C01A C01G F00F -178.50(14) . . . . ?
C00Y C01A C01G C01D 1.7(2) . . . . ?
C010 C00M C00P F007 176.89(13) . . . . ?
C010 C00M C00P C011 -2.6(2) . . . . ?
C010 C00M B01K C00J -70.99(17) . . . . ?
C010 C00M B01K C00Q 170.33(13) . . . . ?
C010 C00M B01K C00S 57.13(17) . . . . ?
C010 C014 C018 F00B 177.74(14) . . . . ?
C010 C014 C018 C011 -2.7(2) . . . . ?
C012 P001 N00I N00H -48.93(13) . . . . ?
C012 P001 C00L C00V -61.04(14) . . . . ?
C012 P001 C00L C00W 119.22(12) . . . . ?
C012 P001 C00O C00T 41.12(14) . . . . ?
C012 P001 C00O C015 -141.72(13) . . . . ?
C012 C013 C01B C01I -0.3(2) . . . . ?
C012 C017 C01E C01I 0.1(2) . . . . ?
C013 C012 C017 C01E -1.0(2) . . . . ?
C013 C01B C01I C01E -0.6(3) . . . . ?
C015 C00O C00T C01H -0.7(2) . . . . ?
C017 C012 C013 C01B 1.1(2) . . . . ?
C017 C01E C01I C01B 0.7(2) . . . . ?
C019 C016 C01C C00W -0.1(2) . . . . ?
C01C C016 C019 C00V -0.1(2) . . . . ?
C01H C01F C01J C015 -0.7(3) . . . . ?
C01J C01F C01H C00T 0.2(3) . . . . ?
B01K C00J C00K F002 -1.3(2) . . . . ?
B01K C00J C00K C00N 178.88(14) . . . . ?
B01K C00J C00R F003 0.1(2) . . . . ?
B01K C00J C00R C00Z -179.13(14) . . . . ?
B01K C00M C00P F007 -4.1(2) . . . . ?
B01K C00M C00P C011 176.38(14) . . . . ?
B01K C00M C010 F006 3.0(2) . . . . ?
B01K C00M C010 C014 -179.48(14) . . . . ?
B01K C00S C00X F004 0.0(2) . . . . ?
B01K C00S C00X C01D -179.60(14) . . . . ?
B01K C00S C00Y F008 1.2(2) . . . . ?
B01K C00S C00Y C01A -179.00(14) . . . . ?
